data_2228411
loop_
_publ_author_name
'Gunasekaran, B.'
'Kathiravan, S.'
'Raghunathan, R.'
'Manivannan, V.'

_publ_section_title
;
 19-Ferrocenyl-18-oxa-8,16-diazapentacyclo[8.6.3.0^1,10^.0^2,7^.0^12,16^]nonadeca-2(7),3,5-triene-9,17-dione
;
_journal_coeditor_code IM2240
_journal_issue 12
_journal_name_full 'Acta Crystallographica Section E'
_journal_page_first m1543
_journal_paper_doi 10.1107/S1600536810045459
_journal_volume 66
_journal_year 2010
_chemical_formula_iupac '[Fe (C5 H5) (C21 H19 N2 O3)]'
_chemical_formula_moiety 'C26 H24 Fe N2 O3'
_chemical_formula_sum 'C26 H24 Fe N2 O3'
_chemical_formula_weight 468.32
_chemical_name_common
;
3-Ferrocenyl-3,3a,5,9b,10,10a,11,12-
octahydrofuro[3,4-<i>c</i>]pyrrolizino[2,\3-<i>c</i>]quinoline-1,4-dione
;
_chemical_name_systematic
;
19-Ferrocenyl-18-oxa-8,16-
diazapentacyclo[8.6.3.0^1,10^.0^2,7^.0^12,16^]nonadeca-
2(7),3,5-triene-9,17-dione
;
_space_group_IT_number 14
_symmetry_cell_setting monoclinic
_symmetry_space_group_name_Hall '-P 2ybc'
_symmetry_space_group_name_H-M 'P 1 21/c 1'
_atom_sites_solution_hydrogens geom
_atom_sites_solution_primary direct
_atom_sites_solution_secondary difmap
_cell_angle_alpha 90.00
_cell_angle_beta 93.248(5)
_cell_angle_gamma 90.00
_cell_formula_units_Z 4
_cell_length_a 9.6486(7)
_cell_length_b 18.8900(13)
_cell_length_c 11.8207(9)
_cell_measurement_reflns_used 4218
_cell_measurement_temperature 295(2)
_cell_measurement_theta_max 22.85
_cell_measurement_theta_min 2.35
_cell_volume 2151.0(3)
_computing_cell_refinement 'SAINT (Bruker, 2004)'
_computing_data_collection 'APEX2 (Bruker, 2004)'
_computing_data_reduction 'SAINT (Bruker, 2004)'
_computing_molecular_graphics 'PLATON (Spek, 2009)'
_computing_publication_material 'SHELXL97 (Sheldrick, 2008)'
_computing_structure_refinement 'SHELXL97 (Sheldrick, 2008)'
_computing_structure_solution 'SHELXS97 (Sheldrick, 2008)'
_diffrn_ambient_temperature 295(2)
_diffrn_detector_area_resol_mean 0
_diffrn_measured_fraction_theta_full 0.993
_diffrn_measured_fraction_theta_max 0.993
_diffrn_measurement_device_type 'Bruker Kappa APEXII CCD'
_diffrn_measurement_method '\w and \f'
_diffrn_radiation_monochromator graphite
_diffrn_radiation_source 'fine-focus sealed tube'
_diffrn_radiation_type MoK\a
_diffrn_radiation_wavelength 0.71073
_diffrn_reflns_av_R_equivalents 0.0422
_diffrn_reflns_av_sigmaI/netI 0.0450
_diffrn_reflns_limit_h_max 12
_diffrn_reflns_limit_h_min -12
_diffrn_reflns_limit_k_max 24
_diffrn_reflns_limit_k_min -25
_diffrn_reflns_limit_l_max 15
_diffrn_reflns_limit_l_min -15
_diffrn_reflns_number 20500
_diffrn_reflns_theta_full 28.30
_diffrn_reflns_theta_max 28.30
_diffrn_reflns_theta_min 2.03
_diffrn_standards_interval_count 0
_diffrn_standards_interval_time 0
_exptl_absorpt_coefficient_mu 0.733
_exptl_absorpt_correction_T_max 0.8670
_exptl_absorpt_correction_T_min 0.8640
_exptl_absorpt_correction_type multi-scan
_exptl_absorpt_process_details '(SADABS; Sheldrick, 1996)'
_exptl_crystal_colour colourless
_exptl_crystal_density_diffrn 1.446
_exptl_crystal_density_method 'not measured'
_exptl_crystal_description block
_exptl_crystal_F_000 976
_exptl_crystal_size_max 0.20
_exptl_crystal_size_mid 0.20
_exptl_crystal_size_min 0.20
_refine_diff_density_max 0.462
_refine_diff_density_min -0.245
_refine_ls_extinction_method none
_refine_ls_goodness_of_fit_ref 1.012
_refine_ls_hydrogen_treatment constr
_refine_ls_matrix_type full
_refine_ls_number_parameters 344
_refine_ls_number_reflns 5308
_refine_ls_number_restraints 5
_refine_ls_restrained_S_all 1.012
_refine_ls_R_factor_all 0.0847
_refine_ls_R_factor_gt 0.0439
_refine_ls_shift/su_max 0.000
_refine_ls_shift/su_mean 0.000
_refine_ls_structure_factor_coef Fsqd
_refine_ls_weighting_details 'calc w=1/[\s^2^(Fo^2^)+(0.0546P)^2^+0.6413P] where P=(Fo^2^+2Fc^2^)/3'
_refine_ls_weighting_scheme calc
_refine_ls_wR_factor_gt 0.1042
_refine_ls_wR_factor_ref 0.1234
_reflns_number_gt 3322
_reflns_number_total 5308
_reflns_threshold_expression I>2sigma(I)
_cod_data_source_file im2240.cif
_cod_data_source_block I
_cod_original_sg_symbol_H-M 'P 21/c'
_cod_database_code 2228411
_cod_database_fobs_code 2228411

loop_
_symmetry_equiv_pos_as_xyz
'x, y, z'
'-x, y+1/2, -z+1/2'
'-x, -y, -z'
'x, -y-1/2, z-1/2'

loop_
_atom_site_type_symbol
_atom_site_label
_atom_site_fract_x
_atom_site_fract_y
_atom_site_fract_z
_atom_site_U_iso_or_equiv
_atom_site_adp_type
_atom_site_calc_flag
_atom_site_refinement_flags
_atom_site_occupancy
_atom_site_disorder_assembly
_atom_site_disorder_group
C C14 0.4486(2) 0.25037(13) 0.0771(2) 0.0425(6) Uani d . 1 C .
C C15 0.4509(3) 0.29893(15) 0.1679(2) 0.0548(7) Uani d . 1 C .
H H15 0.5281 0.3232 0.1984 0.066 Uiso calc R 1 . .
C C16 0.3125(3) 0.30383(17) 0.2043(3) 0.0636(8) Uani d . 1 C .
H H16 0.2841 0.3322 0.2630 0.076 Uiso calc R 1 . .
C C17 0.2269(3) 0.25912(16) 0.1374(3) 0.0633(8) Uani d . 1 C .
H H17 0.1322 0.2524 0.1437 0.076 Uiso calc R 1 . .
C C18 0.3100(3) 0.22591(14) 0.0585(3) 0.0517(7) Uani d . 1 C .
H H18 0.2791 0.1935 0.0035 0.062 Uiso calc R 1 . .
C C3 0.5667(2) 0.22556(12) 0.0118(2) 0.0395(5) Uani d . 1 . .
H H3 0.5301 0.2093 -0.0627 0.047 Uiso calc R 1 . .
C C3A 0.6577(2) 0.16611(12) 0.0667(2) 0.0364(5) Uani d . 1 . .
C C9B 0.7977(2) 0.17698(12) 0.0127(2) 0.0365(5) Uani d . 1 . .
C C1 0.7951(3) 0.25757(12) -0.0064(2) 0.0396(5) Uani d . 1 . .
C C10 0.6978(3) 0.17695(13) 0.1924(2) 0.0437(6) Uani d . 1 . .
H H10A 0.6952 0.2268 0.2122 0.052 Uiso calc R 1 . .
H H10B 0.6355 0.1512 0.2392 0.052 Uiso calc R 1 . .
C C10A 0.8450(3) 0.14799(14) 0.2076(2) 0.0489(6) Uani d . 1 B .
H H10C 0.8968 0.1752 0.2665 0.059 Uiso calc R 1 . .
C C11 0.8590(4) 0.06879(16) 0.2343(3) 0.0718(9) Uani d . 1 . .
H H11A 0.7689 0.0479 0.2451 0.086 Uiso calc R 1 A 1
H H11B 0.9183 0.0613 0.3022 0.086 Uiso calc R 1 A 1
C C12 0.9244(7) 0.0365(3) 0.1300(5) 0.075(2) Uani d P 0.708(12) B 1
H H12A 0.9907 -0.0002 0.1524 0.089 Uiso calc PR 0.708(12) B 1
H H12B 0.8538 0.0166 0.0777 0.089 Uiso calc PR 0.708(12) B 1
C C12A 0.9983(15) 0.0539(7) 0.1800(12) 0.065(4) Uiso d P 0.292(12) B 2
H H12C 1.0761 0.0679 0.2307 0.078 Uiso calc PR 0.292(12) B 2
H H12D 1.0071 0.0041 0.1621 0.078 Uiso calc PR 0.292(12) B 2
C C13 0.9927(3) 0.09571(18) 0.0797(3) 0.0738(10) Uani d . 1 . .
H H13A 1.0005 0.0876 -0.0007 0.089 Uiso calc R 1 B 1
H H13B 1.0852 0.1018 0.1149 0.089 Uiso calc R 1 B 1
C C9A 0.8044(2) 0.14275(12) -0.1028(2) 0.0382(5) Uani d . 1 . .
C C9 0.9033(3) 0.16238(13) -0.1781(2) 0.0455(6) Uani d . 1 . .
H H9 0.9671 0.1976 -0.1576 0.055 Uiso calc R 1 . .
C C8 0.9081(3) 0.13042(15) -0.2823(2) 0.0558(7) Uani d . 1 . .
H H8 0.9746 0.1440 -0.3319 0.067 Uiso calc R 1 . .
C C7 0.8138(3) 0.07823(15) -0.3128(2) 0.0599(8) Uani d . 1 . .
H H7 0.8159 0.0572 -0.3838 0.072 Uiso calc R 1 . .
C C6 0.7164(3) 0.05681(14) -0.2394(2) 0.0545(7) Uani d . 1 . .
H H6 0.6537 0.0211 -0.2603 0.065 Uiso calc R 1 . .
C C5A 0.7126(3) 0.08898(12) -0.1334(2) 0.0412(6) Uani d . 1 . .
C C4 0.5898(2) 0.09531(13) 0.0413(2) 0.0414(6) Uani d . 1 . .
N N9C 0.9090(2) 0.15864(11) 0.09766(18) 0.0469(5) Uani d . 1 B .
N N5 0.6147(2) 0.06523(11) -0.05809(18) 0.0474(5) Uani d . 1 . .
H H5A 0.5670 0.0283 -0.0775 0.057 Uiso calc R 1 . .
O O2 0.66395(17) 0.28264(8) -0.00449(15) 0.0450(4) Uani d . 1 . .
O O1 0.89048(18) 0.29575(9) -0.02222(15) 0.0506(5) Uani d . 1 . .
O O3 0.5114(2) 0.06791(9) 0.10763(16) 0.0592(5) Uani d . 1 . .
Fe Fe1 0.31975(4) 0.332977(19) 0.03953(3) 0.04542(14) Uani d . 1 . .
C C19 0.4021(12) 0.4127(9) -0.0405(13) 0.074(5) Uani d P 0.64(2) C 1
H H19 0.4950 0.4248 -0.0274 0.089 Uiso calc PR 0.64(2) C 1
C C20 0.2958(16) 0.4379(6) 0.0168(10) 0.071(3) Uani d P 0.64(2) C 1
H H20 0.3017 0.4725 0.0728 0.086 Uiso calc PR 0.64(2) C 1
C C21 0.1752(11) 0.4029(7) -0.0230(10) 0.059(3) Uani d P 0.64(2) C 1
H H21 0.0871 0.4077 0.0042 0.071 Uiso calc PR 0.64(2) C 1
C C22 0.2133(15) 0.3587(7) -0.1127(11) 0.062(3) Uani d P 0.64(2) C 1
H H22 0.1561 0.3294 -0.1583 0.074 Uiso calc PR 0.64(2) C 1
C C23 0.3532(15) 0.3686(8) -0.1174(12) 0.069(5) Uani d P 0.64(2) C 1
H H23 0.4072 0.3464 -0.1695 0.083 Uiso calc PR 0.64(2) C 1
C C21A 0.208(2) 0.4262(11) 0.025(3) 0.082(7) Uani d PD 0.36(2) C 2
H H21A 0.1398 0.4446 0.0692 0.099 Uiso calc PR 0.36(2) C 2
C C22A 0.1881(14) 0.3788(11) -0.071(2) 0.057(6) Uani d PD 0.36(2) C 2
H H22A 0.1027 0.3598 -0.0959 0.068 Uiso calc PR 0.36(2) C 2
C C20A 0.356(3) 0.4385(14) 0.037(2) 0.085(7) Uani d PD 0.36(2) C 2
H H20A 0.4040 0.4608 0.0970 0.103 Uiso calc PR 0.36(2) C 2
C C19A 0.416(2) 0.4096(16) -0.063(3) 0.082(10) Uani d PD 0.36(2) C 2
H H19A 0.5055 0.4189 -0.0849 0.099 Uiso calc PR 0.36(2) C 2
C C23A 0.317(3) 0.3643(17) -0.125(2) 0.082(10) Uani d PD 0.36(2) C 2
H H23A 0.3318 0.3334 -0.1841 0.098 Uiso calc PR 0.36(2) C 2

loop_
_atom_site_aniso_label
_atom_site_aniso_U_11
_atom_site_aniso_U_22
_atom_site_aniso_U_33
_atom_site_aniso_U_12
_atom_site_aniso_U_13
_atom_site_aniso_U_23
C14 0.0374(13) 0.0417(14) 0.0488(15) -0.0002(10) 0.0060(11) 0.0036(11)
C15 0.0537(16) 0.0603(18) 0.0507(17) 0.0089(14) 0.0039(13) -0.0031(14)
C16 0.068(2) 0.071(2) 0.0535(18) 0.0225(17) 0.0214(15) 0.0048(15)
C17 0.0494(16) 0.0603(18) 0.083(2) 0.0066(14) 0.0256(16) 0.0236(16)
C18 0.0410(14) 0.0417(14) 0.073(2) -0.0031(11) 0.0070(13) 0.0075(13)
C3 0.0372(12) 0.0375(13) 0.0445(14) -0.0048(10) 0.0072(10) -0.0004(10)
C3A 0.0370(12) 0.0345(12) 0.0381(13) -0.0042(10) 0.0074(10) -0.0013(10)
C9B 0.0350(12) 0.0332(12) 0.0419(14) -0.0050(9) 0.0086(10) 0.0004(10)
C1 0.0423(13) 0.0396(13) 0.0379(13) -0.0048(10) 0.0100(10) -0.0018(10)
C10 0.0490(14) 0.0437(14) 0.0390(14) -0.0039(11) 0.0076(11) -0.0009(11)
C10A 0.0528(15) 0.0535(16) 0.0401(15) 0.0008(12) 0.0002(12) -0.0028(12)
C11 0.074(2) 0.070(2) 0.071(2) 0.0129(17) 0.0075(17) 0.0261(17)
C12 0.075(4) 0.053(3) 0.095(4) 0.015(2) -0.005(3) -0.005(3)
C13 0.071(2) 0.082(2) 0.071(2) 0.0344(18) 0.0142(17) 0.0149(18)
C9A 0.0403(12) 0.0330(12) 0.0421(14) -0.0007(10) 0.0087(10) 0.0004(10)
C9 0.0498(14) 0.0385(13) 0.0499(15) -0.0008(11) 0.0171(12) 0.0034(11)
C8 0.0698(19) 0.0482(16) 0.0519(17) 0.0052(14) 0.0269(14) 0.0054(13)
C7 0.080(2) 0.0594(18) 0.0417(16) 0.0027(16) 0.0164(14) -0.0074(13)
C6 0.0620(17) 0.0470(15) 0.0551(17) -0.0063(13) 0.0084(14) -0.0101(13)
C5A 0.0460(13) 0.0367(13) 0.0414(14) -0.0017(11) 0.0081(11) -0.0006(10)
C4 0.0411(13) 0.0366(12) 0.0471(15) -0.0057(10) 0.0082(11) -0.0017(11)
N9C 0.0391(11) 0.0504(13) 0.0514(13) 0.0026(9) 0.0038(10) 0.0067(10)
N5 0.0500(12) 0.0400(12) 0.0532(13) -0.0152(10) 0.0131(10) -0.0084(10)
O2 0.0419(9) 0.0347(9) 0.0595(11) -0.0027(7) 0.0114(8) 0.0052(8)
O1 0.0513(11) 0.0442(10) 0.0579(12) -0.0156(8) 0.0165(9) -0.0021(8)
O3 0.0684(12) 0.0494(11) 0.0628(13) -0.0222(9) 0.0303(10) -0.0050(9)
Fe1 0.0401(2) 0.0419(2) 0.0552(3) 0.00089(16) 0.01126(16) 0.00516(17)
C19 0.059(6) 0.080(9) 0.082(8) -0.029(6) -0.004(7) 0.033(6)
C20 0.110(10) 0.038(4) 0.066(6) 0.015(6) 0.002(6) -0.003(3)
C21 0.064(4) 0.056(8) 0.060(8) 0.027(5) 0.027(5) 0.015(5)
C22 0.066(6) 0.064(6) 0.055(6) 0.010(4) 0.003(4) 0.005(4)
C23 0.072(5) 0.064(9) 0.075(9) 0.010(6) 0.033(6) 0.029(7)
C21A 0.103(16) 0.052(10) 0.098(16) 0.029(10) 0.059(13) 0.014(9)
C22A 0.035(8) 0.057(16) 0.08(2) -0.002(9) -0.002(10) 0.019(11)
C20A 0.119(17) 0.059(8) 0.074(12) -0.028(11) -0.022(12) 0.014(8)
C19A 0.068(10) 0.055(12) 0.13(2) 0.003(8) 0.063(13) 0.043(13)
C23A 0.105(19) 0.072(12) 0.064(13) -0.027(14) -0.030(14) -0.002(9)

loop_
_atom_type_symbol
_atom_type_description
_atom_type_scat_dispersion_real
_atom_type_scat_dispersion_imag
_atom_type_scat_source
C C 0.0033 0.0016 'International Tables Vol C Tables 4.2.6.8 and 6.1.1.4'
H H 0.0000 0.0000 'International Tables Vol C Tables 4.2.6.8 and 6.1.1.4'
N N 0.0061 0.0033 'International Tables Vol C Tables 4.2.6.8 and 6.1.1.4'
O O 0.0106 0.0060 'International Tables Vol C Tables 4.2.6.8 and 6.1.1.4'
Fe Fe 0.3463 0.8444 'International Tables Vol C Tables 4.2.6.8 and 6.1.1.4'

loop_
_geom_angle_atom_site_label_1
_geom_angle_atom_site_label_2
_geom_angle_atom_site_label_3
_geom_angle_site_symmetry_1
_geom_angle_site_symmetry_3
_geom_angle
_geom_angle_publ_flag
C15 C14 C18 . . 107.7(2) ?
C15 C14 C3 . . 128.3(2) ?
C18 C14 C3 . . 124.0(2) ?
C15 C14 Fe1 . . 69.49(15) ?
C18 C14 Fe1 . . 69.88(14) ?
C3 C14 Fe1 . . 127.32(17) ?
C14 C15 C16 . . 107.2(3) ?
C14 C15 Fe1 . . 69.78(15) ?
C16 C15 Fe1 . . 69.52(17) ?
C14 C15 H15 . . 126.4 ?
C16 C15 H15 . . 126.4 ?
Fe1 C15 H15 . . 125.9 ?
C17 C16 C15 . . 108.9(3) ?
C17 C16 Fe1 . . 70.83(17) ?
C15 C16 Fe1 . . 69.22(16) ?
C17 C16 H16 . . 125.6 ?
C15 C16 H16 . . 125.6 ?
Fe1 C16 H16 . . 126.0 ?
C16 C17 C18 . . 107.7(3) ?
C16 C17 Fe1 . . 69.18(17) ?
C18 C17 Fe1 . . 69.32(15) ?
C16 C17 H17 . . 126.2 ?
C18 C17 H17 . . 126.2 ?
Fe1 C17 H17 . . 126.9 ?
C17 C18 C14 . . 108.5(3) ?
C17 C18 Fe1 . . 70.30(16) ?
C14 C18 Fe1 . . 69.22(14) ?
C17 C18 H18 . . 125.7 ?
C14 C18 H18 . . 125.7 ?
Fe1 C18 H18 . . 126.3 ?
O2 C3 C14 . . 110.80(19) ?
O2 C3 C3A . . 103.87(18) ?
C14 C3 C3A . . 116.4(2) ?
O2 C3 H3 . . 108.5 ?
C14 C3 H3 . . 108.5 ?
C3A C3 H3 . . 108.5 ?
C4 C3A C10 . . 113.23(19) ?
C4 C3A C9B . . 114.61(19) ?
C10 C3A C9B . . 101.88(19) ?
C4 C3A C3 . . 109.24(19) ?
C10 C3A C3 . . 114.67(19) ?
C9B C3A C3 . . 102.71(18) ?
N9C C9B C9A . . 116.66(19) ?
N9C C9B C1 . . 109.81(19) ?
C9A C9B C1 . . 106.91(18) ?
N9C C9B C3A . . 108.05(18) ?
C9A C9B C3A . . 113.53(19) ?
C1 C9B C3A . . 100.65(18) ?
O1 C1 O2 . . 121.5(2) ?
O1 C1 C9B . . 127.9(2) ?
O2 C1 C9B . . 110.60(18) ?
C10A C10 C3A . . 104.41(19) ?
C10A C10 H10A . . 110.9 ?
C3A C10 H10A . . 110.9 ?
C10A C10 H10B . . 110.9 ?
C3A C10 H10B . . 110.9 ?
H10A C10 H10B . . 108.9 ?
N9C C10A C10 . . 106.3(2) ?
N9C C10A C11 . . 106.0(2) ?
C10 C10A C11 . . 116.5(2) ?
N9C C10A H10C . . 109.3 ?
C10 C10A H10C . . 109.3 ?
C11 C10A H10C . . 109.3 ?
C10A C11 C12 . . 104.9(3) ?
C10A C11 C12A . . 99.2(5) ?
C10A C11 H11A . . 110.8 ?
C12 C11 H11A . . 110.8 ?
C12A C11 H11A . . 141.9 ?
C10A C11 H11B . . 110.8 ?
C12 C11 H11B . . 110.8 ?
C12A C11 H11B . . 80.3 ?
H11A C11 H11B . . 108.8 ?
C13 C12 C11 . . 103.9(4) ?
C13 C12 H12A . . 111.0 ?
C11 C12 H12A . . 111.0 ?
C13 C12 H12B . . 111.0 ?
C11 C12 H12B . . 111.0 ?
H12A C12 H12B . . 109.0 ?
C13 C12A C11 . . 104.6(8) ?
C13 C12A H12C . . 110.8 ?
C11 C12A H12C . . 110.8 ?
C13 C12A H12D . . 110.8 ?
C11 C12A H12D . . 110.8 ?
H12C C12A H12D . . 108.9 ?
C12A C13 N9C . . 109.0(5) ?
C12 C13 N9C . . 107.6(3) ?
C12A C13 H13A . . 136.7 ?
C12 C13 H13A . . 110.2 ?
N9C C13 H13A . . 110.2 ?
C12A C13 H13B . . 73.6 ?
C12 C13 H13B . . 110.2 ?
N9C C13 H13B . . 110.2 ?
H13A C13 H13B . . 108.5 ?
C5A C9A C9 . . 118.8(2) ?
C5A C9A C9B . . 119.3(2) ?
C9 C9A C9B . . 121.9(2) ?
C8 C9 C9A . . 121.0(2) ?
C8 C9 H9 . . 119.5 ?
C9A C9 H9 . . 119.5 ?
C9 C8 C7 . . 119.6(3) ?
C9 C8 H8 . . 120.2 ?
C7 C8 H8 . . 120.2 ?
C6 C7 C8 . . 120.8(3) ?
C6 C7 H7 . . 119.6 ?
C8 C7 H7 . . 119.6 ?
C7 C6 C5A . . 119.5(3) ?
C7 C6 H6 . . 120.2 ?
C5A C6 H6 . . 120.2 ?
C9A C5A C6 . . 120.4(2) ?
C9A C5A N5 . . 120.8(2) ?
C6 C5A N5 . . 118.9(2) ?
O3 C4 N5 . . 121.8(2) ?
O3 C4 C3A . . 121.3(2) ?
N5 C4 C3A . . 116.9(2) ?
C13 N9C C9B . . 118.8(2) ?
C13 N9C C10A . . 106.1(2) ?
C9B N9C C10A . . 107.79(18) ?
C4 N5 C5A . . 125.5(2) ?
C4 N5 H5A . . 117.3 ?
C5A N5 H5A . . 117.3 ?
C1 O2 C3 . . 110.79(17) ?
C19 Fe1 C22A . . 66.9(5) ?
C19 Fe1 C20 . . 39.5(5) ?
C22A Fe1 C20 . . 54.1(5) ?
C19 Fe1 C23 . . 38.1(4) ?
C22A Fe1 C23 . . 51.2(7) ?
C20 Fe1 C23 . . 64.6(5) ?
C19 Fe1 C20A . . 33.3(9) ?
C22A Fe1 C20A . . 70.3(6) ?
C20 Fe1 C20A . . 17.5(5) ?
C23 Fe1 C20A . . 67.5(8) ?
C19 Fe1 C15 . . 110.5(4) ?
C22A Fe1 C15 . . 171.4(9) ?
C20 Fe1 C15 . . 118.4(4) ?
C23 Fe1 C15 . . 132.0(4) ?
C20A Fe1 C15 . . 103.0(6) ?
C19 Fe1 C14 . . 115.8(5) ?
C22A Fe1 C14 . . 147.8(9) ?
C20 Fe1 C14 . . 148.4(4) ?
C23 Fe1 C14 . . 109.3(4) ?
C20A Fe1 C14 . . 131.0(7) ?
C15 Fe1 C14 . . 40.74(10) ?
C19 Fe1 C23A . . 45.7(9) ?
C22A Fe1 C23A . . 42.5(4) ?
C20 Fe1 C23A . . 65.8(9) ?
C23 Fe1 C23A . . 10.4(8) ?
C20A Fe1 C23A . . 71.9(9) ?
C15 Fe1 C23A . . 141.7(7) ?
C14 Fe1 C23A . . 114.2(8) ?
C19 Fe1 C16 . . 134.9(4) ?
C22A Fe1 C16 . . 134.5(7) ?
C20 Fe1 C16 . . 112.7(3) ?
C23 Fe1 C16 . . 171.7(5) ?
C20A Fe1 C16 . . 107.4(7) ?
C15 Fe1 C16 . . 41.27(11) ?
C14 Fe1 C16 . . 68.58(11) ?
C23A Fe1 C16 . . 177.0(7) ?
C19 Fe1 C21 . . 67.4(5) ?
C22A Fe1 C21 . . 21.4(6) ?
C20 Fe1 C21 . . 40.4(4) ?
C23 Fe1 C21 . . 65.8(5) ?
C20A Fe1 C21 . . 57.9(6) ?
C15 Fe1 C21 . . 150.1(4) ?
C14 Fe1 C21 . . 168.6(4) ?
C23A Fe1 C21 . . 59.3(7) ?
C16 Fe1 C21 . . 117.8(3) ?
C19 Fe1 C18 . . 146.5(5) ?
C22A Fe1 C18 . . 118.4(6) ?
C20 Fe1 C18 . . 170.7(4) ?
C23 Fe1 C18 . . 116.3(4) ?
C20A Fe1 C18 . . 171.2(7) ?
C15 Fe1 C18 . . 68.49(11) ?
C14 Fe1 C18 . . 40.90(10) ?
C23A Fe1 C18 . . 113.3(8) ?
C16 Fe1 C18 . . 67.72(13) ?
C21 Fe1 C18 . . 130.6(4) ?
C19 Fe1 C17 . . 172.9(5) ?
C22A Fe1 C17 . . 112.8(4) ?
C20 Fe1 C17 . . 134.1(4) ?
C23 Fe1 C17 . . 147.6(5) ?
C20A Fe1 C17 . . 139.6(8) ?
C15 Fe1 C17 . . 68.62(12) ?
C14 Fe1 C17 . . 68.59(10) ?
C23A Fe1 C17 . . 139.1(8) ?
C16 Fe1 C17 . . 39.99(13) ?
C21 Fe1 C17 . . 109.6(3) ?
C18 Fe1 C17 . . 40.38(11) ?
C23 C19 C20 . . 108.7(9) ?
C23 C19 Fe1 . . 72.9(9) ?
C20 C19 Fe1 . . 71.9(8) ?
C23 C19 H19 . . 125.7 ?
C20 C19 H19 . . 125.7 ?
Fe1 C19 H19 . . 121.3 ?
C19 C20 C21 . . 107.9(7) ?
C19 C20 Fe1 . . 68.5(8) ?
C21 C20 Fe1 . . 70.4(6) ?
C19 C20 H20 . . 126.1 ?
C21 C20 H20 . . 126.1 ?
Fe1 C20 H20 . . 126.5 ?
C20 C21 C22 . . 106.6(10) ?
C20 C21 Fe1 . . 69.1(6) ?
C22 C21 Fe1 . . 71.7(8) ?
C20 C21 H21 . . 126.7 ?
C22 C21 H21 . . 126.7 ?
Fe1 C21 H21 . . 124.1 ?
C23 C22 C21 . . 104.3(14) ?
C23 C22 Fe1 . . 68.0(9) ?
C21 C22 Fe1 . . 68.0(8) ?
C23 C22 H22 . . 127.8 ?
C21 C22 H22 . . 127.8 ?
Fe1 C22 H22 . . 127.6 ?
C19 C23 C22 . . 112.4(12) ?
C19 C23 Fe1 . . 69.1(9) ?
C22 C23 Fe1 . . 73.0(8) ?
C19 C23 H23 . . 123.8 ?
C22 C23 H23 . . 123.8 ?
Fe1 C23 H23 . . 125.7 ?
C22A C21A C20A . . 105.0(15) ?
C22A C21A Fe1 . . 65.5(9) ?
C20A C21A Fe1 . . 67.6(13) ?
C22A C21A H21A . . 127.5 ?
C20A C21A H21A . . 127.5 ?
Fe1 C21A H21A . . 130.8 ?
C21A C22A C23A . . 112.4(14) ?
C21A C22A Fe1 . . 72.5(10) ?
C23A C22A Fe1 . . 70.8(15) ?
C21A C22A H22A . . 123.8 ?
C23A C22A H22A . . 123.8 ?
Fe1 C22A H22A . . 124.4 ?
C21A C20A C19A . . 107.4(17) ?
C21A C20A Fe1 . . 70.9(12) ?
C19A C20A Fe1 . . 73.9(16) ?
C21A C20A H20A . . 126.3 ?
C19A C20A H20A . . 126.3 ?
Fe1 C20A H20A . . 120.8 ?
C20A C19A C23A . . 110.3(18) ?
C20A C19A Fe1 . . 65.5(15) ?
C23A C19A Fe1 . . 65.7(17) ?
C20A C19A H19A . . 124.9 ?
C23A C19A H19A . . 124.9 ?
Fe1 C19A H19A . . 136.3 ?
C22A C23A C19A . . 103.2(15) ?
C22A C23A Fe1 . . 66.7(12) ?
C19A C23A Fe1 . . 73.7(17) ?
C22A C23A H23A . . 128.4 ?
C19A C23A H23A . . 128.4 ?
Fe1 C23A H23A . . 123.0 ?

loop_
_geom_bond_atom_site_label_1
_geom_bond_atom_site_label_2
_geom_bond_site_symmetry_2
_geom_bond_distance
_geom_bond_publ_flag
C14 C15 . 1.411(4) ?
C14 C18 . 1.421(3) ?
C14 C3 . 1.488(3) ?
C14 Fe1 . 2.029(2) ?
C15 C16 . 1.429(4) ?
C15 Fe1 . 2.025(3) ?
C15 H15 . 0.9300 ?
C16 C17 . 1.395(4) ?
C16 Fe1 . 2.029(3) ?
C16 H16 . 0.9300 ?
C17 C18 . 1.411(4) ?
C17 Fe1 . 2.050(3) ?
C17 H17 . 0.9300 ?
C18 Fe1 . 2.038(3) ?
C18 H18 . 0.9300 ?
C3 O2 . 1.449(3) ?
C3 C3A . 1.546(3) ?
C3 H3 . 0.9800 ?
C3A C4 . 1.512(3) ?
C3A C10 . 1.528(3) ?
C3A C9B . 1.540(3) ?
C9B N9C . 1.469(3) ?
C9B C9A . 1.516(3) ?
C9B C1 . 1.539(3) ?
C1 O1 . 1.193(3) ?
C1 O2 . 1.352(3) ?
C10 C10A . 1.523(4) ?
C10 H10A . 0.9700 ?
C10 H10B . 0.9700 ?
C10A N9C . 1.484(3) ?
C10A C11 . 1.533(4) ?
C10A H10C . 0.9800 ?
C11 C12 . 1.542(6) ?
C11 C12A . 1.547(12) ?
C11 H11A . 0.9700 ?
C11 H11B . 0.9700 ?
C12 C13 . 1.443(6) ?
C12 H12A . 0.9700 ?
C12 H12B . 0.9700 ?
C12A C13 . 1.423(12) ?
C12A H12C . 0.9700 ?
C12A H12D . 0.9700 ?
C13 N9C . 1.459(4) ?
C13 H13A . 0.9700 ?
C13 H13B . 0.9700 ?
C9A C5A . 1.382(3) ?
C9A C9 . 1.391(3) ?
C9 C8 . 1.375(4) ?
C9 H9 . 0.9300 ?
C8 C7 . 1.376(4) ?
C8 H8 . 0.9300 ?
C7 C6 . 1.375(4) ?
C7 H7 . 0.9300 ?
C6 C5A . 1.395(3) ?
C6 H6 . 0.9300 ?
C5A N5 . 1.407(3) ?
C4 O3 . 1.233(3) ?
C4 N5 . 1.339(3) ?
N5 H5A . 0.8600 ?
Fe1 C19 . 1.970(16) ?
Fe1 C22A . 1.973(15) ?
Fe1 C20 . 2.012(11) ?
Fe1 C23 . 2.016(15) ?
Fe1 C20A . 2.02(3) ?
Fe1 C23A . 2.03(3) ?
Fe1 C21 . 2.030(10) ?
C19 C23 . 1.301(14) ?
C19 C20 . 1.348(14) ?
C19 H19 . 0.9300 ?
C20 C21 . 1.397(15) ?
C20 H20 . 0.9300 ?
C21 C22 . 1.415(11) ?
C21 H21 . 0.9300 ?
C22 C23 . 1.367(15) ?
C22 H22 . 0.9300 ?
C23 H23 . 0.9300 ?
C21A C22A . 1.4499(10) ?
C21A C20A . 1.4499(10) ?
C21A H21A . 0.9300 ?
C22A C23A . 1.4499(10) ?
C22A H22A . 0.9300 ?
C20A C19A . 1.4499(10) ?
C20A H20A . 0.9300 ?
C19A C23A . 1.4500(10) ?
C19A H19A . 0.9300 ?
C23A H23A . 0.9300 ?

loop_
_geom_hbond_atom_site_label_D
_geom_hbond_atom_site_label_H
_geom_hbond_atom_site_label_A
_geom_hbond_site_symmetry_A
_geom_hbond_distance_DH
_geom_hbond_distance_HA
_geom_hbond_distance_DA
_geom_hbond_angle_DHA
_geom_hbond_publ_flag
C10 H10B O3 . 0.97 2.47 2.877(3) 104.7 y
C9 H9 O1 . 0.93 2.58 3.128(3) 117.8 y
C10A H10C O1 4_566 0.98 2.56 3.371(3) 140.0 y
N5 H5A O3 3_655 0.86 1.99 2.840(3) 168.4 y

loop_
_geom_torsion_atom_site_label_1
_geom_torsion_atom_site_label_2
_geom_torsion_atom_site_label_3
_geom_torsion_atom_site_label_4
_geom_torsion_site_symmetry_1
_geom_torsion_site_symmetry_2
_geom_torsion_site_symmetry_3
_geom_torsion_site_symmetry_4
_geom_torsion
_geom_torsion_publ_flag
C18 C14 C15 C16 . . . . 0.0(3) ?
C3 C14 C15 C16 . . . . -178.4(2) ?
Fe1 C14 C15 C16 . . . . 59.68(19) ?
C18 C14 C15 Fe1 . . . . -59.70(18) ?
C3 C14 C15 Fe1 . . . . 122.0(3) ?
C14 C15 C16 C17 . . . . 0.1(3) ?
Fe1 C15 C16 C17 . . . . 59.9(2) ?
C14 C15 C16 Fe1 . . . . -59.85(19) ?
C15 C16 C17 C18 . . . . -0.1(3) ?
Fe1 C16 C17 C18 . . . . 58.81(19) ?
C15 C16 C17 Fe1 . . . . -58.9(2) ?
C16 C17 C18 C14 . . . . 0.1(3) ?
Fe1 C17 C18 C14 . . . . 58.84(18) ?
C16 C17 C18 Fe1 . . . . -58.7(2) ?
C15 C14 C18 C17 . . . . -0.1(3) ?
C3 C14 C18 C17 . . . . 178.4(2) ?
Fe1 C14 C18 C17 . . . . -59.51(19) ?
C15 C14 C18 Fe1 . . . . 59.45(18) ?
C3 C14 C18 Fe1 . . . . -122.1(2) ?
C15 C14 C3 O2 . . . . -37.1(4) ?
C18 C14 C3 O2 . . . . 144.9(2) ?
Fe1 C14 C3 O2 . . . . 55.3(3) ?
C15 C14 C3 C3A . . . . 81.3(3) ?
C18 C14 C3 C3A . . . . -96.8(3) ?
Fe1 C14 C3 C3A . . . . 173.62(16) ?
O2 C3 C3A C4 . . . . -154.81(18) ?
C14 C3 C3A C4 . . . . 83.1(3) ?
O2 C3 C3A C10 . . . . 76.9(2) ?
C14 C3 C3A C10 . . . . -45.2(3) ?
O2 C3 C3A C9B . . . . -32.7(2) ?
C14 C3 C3A C9B . . . . -154.8(2) ?
C4 C3A C9B N9C . . . . -96.0(2) ?
C10 C3A C9B N9C . . . . 26.7(2) ?
C3 C3A C9B N9C . . . . 145.68(18) ?
C4 C3A C9B C9A . . . . 35.1(3) ?
C10 C3A C9B C9A . . . . 157.72(19) ?
C3 C3A C9B C9A . . . . -83.3(2) ?
C4 C3A C9B C1 . . . . 148.9(2) ?
C10 C3A C9B C1 . . . . -88.4(2) ?
C3 C3A C9B C1 . . . . 30.6(2) ?
N9C C9B C1 O1 . . . . 47.7(3) ?
C9A C9B C1 O1 . . . . -79.7(3) ?
C3A C9B C1 O1 . . . . 161.5(2) ?
N9C C9B C1 O2 . . . . -133.0(2) ?
C9A C9B C1 O2 . . . . 99.6(2) ?
C3A C9B C1 O2 . . . . -19.2(2) ?
C4 C3A C10 C10A . . . . 89.9(2) ?
C9B C3A C10 C10A . . . . -33.7(2) ?
C3 C3A C10 C10A . . . . -143.8(2) ?
C3A C10 C10A N9C . . . . 29.6(2) ?
C3A C10 C10A C11 . . . . -88.2(3) ?
N9C C10A C11 C12 . . . . -3.7(4) ?
C10 C10A C11 C12 . . . . 114.2(4) ?
N9C C10A C11 C12A . . . . 32.8(7) ?
C10 C10A C11 C12A . . . . 150.8(7) ?
C10A C11 C12 C13 . . . . 22.7(5) ?
C12A C11 C12 C13 . . . . -62.6(8) ?
C10A C11 C12A C13 . . . . -38.1(10) ?
C12 C11 C12A C13 . . . . 64.5(9) ?
C11 C12A C13 C12 . . . . -64.6(9) ?
C11 C12A C13 N9C . . . . 30.2(11) ?
C11 C12 C13 C12A . . . . 64.6(8) ?
C11 C12 C13 N9C . . . . -34.1(5) ?
N9C C9B C9A C5A . . . . 106.3(2) ?
C1 C9B C9A C5A . . . . -130.4(2) ?
C3A C9B C9A C5A . . . . -20.4(3) ?
N9C C9B C9A C9 . . . . -71.7(3) ?
C1 C9B C9A C9 . . . . 51.6(3) ?
C3A C9B C9A C9 . . . . 161.7(2) ?
C5A C9A C9 C8 . . . . 1.7(4) ?
C9B C9A C9 C8 . . . . 179.6(2) ?
C9A C9 C8 C7 . . . . 0.0(4) ?
C9 C8 C7 C6 . . . . -1.2(4) ?
C8 C7 C6 C5A . . . . 0.7(4) ?
C9 C9A C5A C6 . . . . -2.1(4) ?
C9B C9A C5A C6 . . . . 179.8(2) ?
C9 C9A C5A N5 . . . . 177.2(2) ?
C9B C9A C5A N5 . . . . -0.8(3) ?
C7 C6 C5A C9A . . . . 1.0(4) ?
C7 C6 C5A N5 . . . . -178.4(2) ?
C10 C3A C4 O3 . . . . 35.8(3) ?
C9B C3A C4 O3 . . . . 152.1(2) ?
C3 C3A C4 O3 . . . . -93.3(3) ?
C10 C3A C4 N5 . . . . -146.5(2) ?
C9B C3A C4 N5 . . . . -30.3(3) ?
C3 C3A C4 N5 . . . . 84.3(3) ?
C12A C13 N9C C9B . . . . -130.2(8) ?
C12 C13 N9C C9B . . . . -89.0(4) ?
C12A C13 N9C C10A . . . . -8.7(8) ?
C12 C13 N9C C10A . . . . 32.5(4) ?
C9A C9B N9C C13 . . . . -17.6(3) ?
C1 C9B N9C C13 . . . . -139.4(2) ?
C3A C9B N9C C13 . . . . 111.7(2) ?
C9A C9B N9C C10A . . . . -138.3(2) ?
C1 C9B N9C C10A . . . . 99.9(2) ?
C3A C9B N9C C10A . . . . -9.0(2) ?
C10 C10A N9C C13 . . . . -141.1(2) ?
C11 C10A N9C C13 . . . . -16.5(3) ?
C10 C10A N9C C9B . . . . -12.8(2) ?
C11 C10A N9C C9B . . . . 111.7(2) ?
O3 C4 N5 C5A . . . . -173.3(2) ?
C3A C4 N5 C5A . . . . 9.0(4) ?
C9A C5A N5 C4 . . . . 7.5(4) ?
C6 C5A N5 C4 . . . . -173.1(2) ?
O1 C1 O2 C3 . . . . 177.8(2) ?
C9B C1 O2 C3 . . . . -1.6(3) ?
C14 C3 O2 C1 . . . . 147.5(2) ?
C3A C3 O2 C1 . . . . 21.8(2) ?
C14 C15 Fe1 C19 . . . . -106.0(5) ?
C16 C15 Fe1 C19 . . . . 135.6(5) ?
C14 C15 Fe1 C20 . . . . -148.8(4) ?
C16 C15 Fe1 C20 . . . . 92.8(5) ?
C14 C15 Fe1 C23 . . . . -68.6(6) ?
C16 C15 Fe1 C23 . . . . 173.1(6) ?
C14 C15 Fe1 C20A . . . . -139.9(9) ?
C16 C15 Fe1 C20A . . . . 101.7(9) ?
C16 C15 Fe1 C14 . . . . -118.3(2) ?
C14 C15 Fe1 C23A . . . . -62.8(13) ?
C16 C15 Fe1 C23A . . . . 178.9(13) ?
C14 C15 Fe1 C16 . . . . 118.3(2) ?
C14 C15 Fe1 C21 . . . . 173.9(6) ?
C16 C15 Fe1 C21 . . . . 55.6(7) ?
C14 C15 Fe1 C18 . . . . 38.06(15) ?
C16 C15 Fe1 C18 . . . . -80.28(19) ?
C14 C15 Fe1 C17 . . . . 81.59(17) ?
C16 C15 Fe1 C17 . . . . -36.75(18) ?
C15 C14 Fe1 C19 . . . . 92.1(5) ?
C18 C14 Fe1 C19 . . . . -149.0(5) ?
C3 C14 Fe1 C19 . . . . -31.1(5) ?
C15 C14 Fe1 C22A . . . . 179.2(8) ?
C18 C14 Fe1 C22A . . . . -62.0(8) ?
C3 C14 Fe1 C22A . . . . 56.0(8) ?
C15 C14 Fe1 C20 . . . . 60.3(6) ?
C18 C14 Fe1 C20 . . . . 179.1(6) ?
C3 C14 Fe1 C20 . . . . -62.9(7) ?
C15 C14 Fe1 C23 . . . . 132.9(5) ?
C18 C14 Fe1 C23 . . . . -108.3(5) ?
C3 C14 Fe1 C23 . . . . 9.7(5) ?
C15 C14 Fe1 C20A . . . . 56.3(10) ?
C18 C14 Fe1 C20A . . . . 175.1(10) ?
C3 C14 Fe1 C20A . . . . -66.9(10) ?
C18 C14 Fe1 C15 . . . . 118.8(2) ?
C3 C14 Fe1 C15 . . . . -123.2(3) ?
C15 C14 Fe1 C23A . . . . 142.8(8) ?
C18 C14 Fe1 C23A . . . . -98.4(8) ?
C3 C14 Fe1 C23A . . . . 19.6(9) ?
C15 C14 Fe1 C16 . . . . -38.58(18) ?
C18 C14 Fe1 C16 . . . . 80.26(19) ?
C3 C14 Fe1 C16 . . . . -161.8(3) ?
C15 C14 Fe1 C21 . . . . -164.6(14) ?
C18 C14 Fe1 C21 . . . . -45.7(14) ?
C3 C14 Fe1 C21 . . . . 72.3(14) ?
C15 C14 Fe1 C18 . . . . -118.8(2) ?
C3 C14 Fe1 C18 . . . . 118.0(3) ?
C15 C14 Fe1 C17 . . . . -81.68(18) ?
C18 C14 Fe1 C17 . . . . 37.16(18) ?
C3 C14 Fe1 C17 . . . . 155.1(3) ?
C17 C16 Fe1 C19 . . . . 172.7(7) ?
C15 C16 Fe1 C19 . . . . -67.5(7) ?
C17 C16 Fe1 C22A . . . . 71.0(10) ?
C15 C16 Fe1 C22A . . . . -169.1(9) ?
C17 C16 Fe1 C20 . . . . 132.4(5) ?
C15 C16 Fe1 C20 . . . . -107.7(5) ?
C17 C16 Fe1 C20A . . . . 150.2(8) ?
C15 C16 Fe1 C20A . . . . -89.9(8) ?
C17 C16 Fe1 C15 . . . . -119.9(2) ?
C17 C16 Fe1 C14 . . . . -81.80(18) ?
C15 C16 Fe1 C14 . . . . 38.09(16) ?
C17 C16 Fe1 C21 . . . . 87.8(5) ?
C15 C16 Fe1 C21 . . . . -152.3(5) ?
C17 C16 Fe1 C18 . . . . -37.58(16) ?
C15 C16 Fe1 C18 . . . . 82.31(18) ?
C15 C16 Fe1 C17 . . . . 119.9(2) ?
C17 C18 Fe1 C19 . . . . 176.9(7) ?
C14 C18 Fe1 C19 . . . . 57.1(7) ?
C17 C18 Fe1 C22A . . . . -92.5(9) ?
C14 C18 Fe1 C22A . . . . 147.7(9) ?
C17 C18 Fe1 C23 . . . . -150.7(5) ?
C14 C18 Fe1 C23 . . . . 89.5(5) ?
C17 C18 Fe1 C15 . . . . 81.9(2) ?
C14 C18 Fe1 C15 . . . . -37.91(15) ?
C17 C18 Fe1 C14 . . . . 119.8(3) ?
C17 C18 Fe1 C23A . . . . -139.7(8) ?
C14 C18 Fe1 C23A . . . . 100.5(8) ?
C17 C18 Fe1 C16 . . . . 37.23(18) ?
C14 C18 Fe1 C16 . . . . -82.55(18) ?
C17 C18 Fe1 C21 . . . . -71.0(5) ?
C14 C18 Fe1 C21 . . . . 169.3(4) ?
C14 C18 Fe1 C17 . . . . -119.8(3) ?
C16 C17 Fe1 C22A . . . . -133.0(10) ?
C18 C17 Fe1 C22A . . . . 107.6(10) ?
C16 C17 Fe1 C20 . . . . -71.5(6) ?
C18 C17 Fe1 C20 . . . . 169.1(6) ?
C16 C17 Fe1 C23 . . . . 174.4(8) ?
C18 C17 Fe1 C23 . . . . 54.9(8) ?
C16 C17 Fe1 C20A . . . . -47.1(10) ?
C18 C17 Fe1 C20A . . . . -166.5(10) ?
C16 C17 Fe1 C15 . . . . 37.89(17) ?
C18 C17 Fe1 C15 . . . . -81.52(18) ?
C16 C17 Fe1 C14 . . . . 81.79(18) ?
C18 C17 Fe1 C14 . . . . -37.62(16) ?
C16 C17 Fe1 C23A . . . . -175.5(12) ?
C18 C17 Fe1 C23A . . . . 65.0(12) ?
C18 C17 Fe1 C16 . . . . -119.4(3) ?
C16 C17 Fe1 C21 . . . . -110.2(5) ?
C18 C17 Fe1 C21 . . . . 130.4(5) ?
C16 C17 Fe1 C18 . . . . 119.4(3) ?
C22A Fe1 C19 C23 . . . . -55.9(11) ?
C20 Fe1 C19 C23 . . . . -117.0(11) ?
C20A Fe1 C19 C23 . . . . -144.8(16) ?
C15 Fe1 C19 C23 . . . . 133.0(8) ?
C14 Fe1 C19 C23 . . . . 88.8(9) ?
C23A Fe1 C19 C23 . . . . -10.7(14) ?
C16 Fe1 C19 C23 . . . . 173.5(7) ?
C21 Fe1 C19 C23 . . . . -79.2(8) ?
C18 Fe1 C19 C23 . . . . 51.2(12) ?
C22A Fe1 C19 C20 . . . . 61.1(8) ?
C23 Fe1 C19 C20 . . . . 117.0(11) ?
C20A Fe1 C19 C20 . . . . -27.8(10) ?
C15 Fe1 C19 C20 . . . . -110.1(8) ?
C14 Fe1 C19 C20 . . . . -154.2(7) ?
C23A Fe1 C19 C20 . . . . 106.3(12) ?
C16 Fe1 C19 C20 . . . . -69.5(9) ?
C21 Fe1 C19 C20 . . . . 37.8(6) ?
C18 Fe1 C19 C20 . . . . 168.2(7) ?
C23 C19 C20 C21 . . . . 4.3(17) ?
Fe1 C19 C20 C21 . . . . -59.7(8) ?
C23 C19 C20 Fe1 . . . . 64.0(13) ?
C22A Fe1 C20 C19 . . . . -96.6(8) ?
C23 Fe1 C20 C19 . . . . -37.5(6) ?
C20A Fe1 C20 C19 . . . . 58(3) ?
C15 Fe1 C20 C19 . . . . 88.4(7) ?
C14 Fe1 C20 C19 . . . . 48.3(10) ?
C23A Fe1 C20 C19 . . . . -48.9(9) ?
C16 Fe1 C20 C19 . . . . 134.0(7) ?
C21 Fe1 C20 C19 . . . . -119.3(8) ?
C17 Fe1 C20 C19 . . . . 175.3(6) ?
C19 Fe1 C20 C21 . . . . 119.3(8) ?
C22A Fe1 C20 C21 . . . . 22.7(7) ?
C23 Fe1 C20 C21 . . . . 81.8(6) ?
C20A Fe1 C20 C21 . . . . 178(3) ?
C15 Fe1 C20 C21 . . . . -152.3(5) ?
C14 Fe1 C20 C21 . . . . 167.6(6) ?
C23A Fe1 C20 C21 . . . . 70.4(8) ?
C16 Fe1 C20 C21 . . . . -106.7(5) ?
C17 Fe1 C20 C21 . . . . -65.4(6) ?
C19 C20 C21 C22 . . . . -3.9(16) ?
Fe1 C20 C21 C22 . . . . -62.4(10) ?
C19 C20 C21 Fe1 . . . . 58.5(10) ?
C19 Fe1 C21 C20 . . . . -37.0(5) ?
C22A Fe1 C21 C20 . . . . -121.2(14) ?
C23 Fe1 C21 C20 . . . . -78.6(7) ?
C20A Fe1 C21 C20 . . . . -0.9(12) ?
C15 Fe1 C21 C20 . . . . 55.2(8) ?
C14 Fe1 C21 C20 . . . . -145.3(14) ?
C23A Fe1 C21 C20 . . . . -87.8(10) ?
C16 Fe1 C21 C20 . . . . 93.1(6) ?
C18 Fe1 C21 C20 . . . . 176.6(5) ?
C17 Fe1 C21 C20 . . . . 136.1(6) ?
C19 Fe1 C21 C22 . . . . 79.6(9) ?
C22A Fe1 C21 C22 . . . . -4.6(13) ?
C20 Fe1 C21 C22 . . . . 116.6(10) ?
C23 Fe1 C21 C22 . . . . 38.0(9) ?
C20A Fe1 C21 C22 . . . . 115.7(12) ?
C15 Fe1 C21 C22 . . . . 171.7(6) ?
C14 Fe1 C21 C22 . . . . -29(2) ?
C23A Fe1 C21 C22 . . . . 28.8(10) ?
C16 Fe1 C21 C22 . . . . -150.3(8) ?
C18 Fe1 C21 C22 . . . . -66.8(9) ?
C17 Fe1 C21 C22 . . . . -107.3(8) ?
C20 C21 C22 C23 . . . . 2.0(17) ?
Fe1 C21 C22 C23 . . . . -58.7(11) ?
C20 C21 C22 Fe1 . . . . 60.7(8) ?
C19 Fe1 C22 C23 . . . . 34.4(9) ?
C22A Fe1 C22 C23 . . . . 122(2) ?
C20 Fe1 C22 C23 . . . . 77.7(9) ?
C20A Fe1 C22 C23 . . . . 66.1(11) ?
C15 Fe1 C22 C23 . . . . -42(3) ?
C14 Fe1 C22 C23 . . . . -70.2(11) ?
C23A Fe1 C22 C23 . . . . -4(2) ?
C16 Fe1 C22 C23 . . . . 173.7(6) ?
C21 Fe1 C22 C23 . . . . 116.8(14) ?
C18 Fe1 C22 C23 . . . . -110.3(9) ?
C17 Fe1 C22 C23 . . . . -153.0(8) ?
C19 Fe1 C22 C21 . . . . -82.4(9) ?
C22A Fe1 C22 C21 . . . . 5.2(14) ?
C20 Fe1 C22 C21 . . . . -39.1(8) ?
C23 Fe1 C22 C21 . . . . -116.8(14) ?
C20A Fe1 C22 C21 . . . . -50.8(10) ?
C15 Fe1 C22 C21 . . . . -158.8(15) ?
C14 Fe1 C22 C21 . . . . 172.9(6) ?
C23A Fe1 C22 C21 . . . . -121(2) ?
C16 Fe1 C22 C21 . . . . 56.9(13) ?
C18 Fe1 C22 C21 . . . . 132.9(8) ?
C17 Fe1 C22 C21 . . . . 90.1(9) ?
C20 C19 C23 C22 . . . . -3(2) ?
Fe1 C19 C23 C22 . . . . 60.3(13) ?
C20 C19 C23 Fe1 . . . . -63.4(11) ?
C21 C22 C23 C19 . . . . 1(2) ?
Fe1 C22 C23 C19 . . . . -58.0(13) ?
C21 C22 C23 Fe1 . . . . 58.7(10) ?
C22A Fe1 C23 C19 . . . . 102.2(12) ?
C20 Fe1 C23 C19 . . . . 38.9(8) ?
C20A Fe1 C23 C19 . . . . 20.0(10) ?
C15 Fe1 C23 C19 . . . . -67.4(10) ?
C14 Fe1 C23 C19 . . . . -107.4(9) ?
C23A Fe1 C23 C19 . . . . 133(7) ?
C21 Fe1 C23 C19 . . . . 83.7(9) ?
C18 Fe1 C23 C19 . . . . -151.4(8) ?
C17 Fe1 C23 C19 . . . . 172.4(8) ?
C19 Fe1 C23 C22 . . . . -122.9(13) ?
C22A Fe1 C23 C22 . . . . -20.7(9) ?
C20 Fe1 C23 C22 . . . . -84.0(9) ?
C20A Fe1 C23 C22 . . . . -102.9(10) ?
C15 Fe1 C23 C22 . . . . 169.8(7) ?
C14 Fe1 C23 C22 . . . . 129.7(8) ?
C23A Fe1 C23 C22 . . . . 10(6) ?
C21 Fe1 C23 C22 . . . . -39.2(8) ?
C18 Fe1 C23 C22 . . . . 85.8(9) ?
C17 Fe1 C23 C22 . . . . 49.5(13) ?
C19 Fe1 C21A C22A . . . . 85.7(10) ?
C20 Fe1 C21A C22A . . . . 107.9(19) ?
C23 Fe1 C21A C22A . . . . 47.2(9) ?
C20A Fe1 C21A C22A . . . . 119.6(15) ?
C15 Fe1 C21A C22A . . . . -179.8(7) ?
C14 Fe1 C21A C22A . . . . 166(3) ?
C23A Fe1 C21A C22A . . . . 36.9(9) ?
C16 Fe1 C21A C22A . . . . -141.3(9) ?
C21 Fe1 C21A C22A . . . . -13.2(14) ?
C18 Fe1 C21A C22A . . . . -68.4(14) ?
C17 Fe1 C21A C22A . . . . -99.6(9) ?
C19 Fe1 C21A C20A . . . . -34.0(13) ?
C22A Fe1 C21A C20A . . . . -119.6(15) ?
C20 Fe1 C21A C20A . . . . -11.7(17) ?
C23 Fe1 C21A C20A . . . . -72.5(13) ?
C15 Fe1 C21A C20A . . . . 60.6(15) ?
C14 Fe1 C21A C20A . . . . 46(4) ?
C23A Fe1 C21A C20A . . . . -82.7(12) ?
C16 Fe1 C21A C20A . . . . 99.0(14) ?
C21 Fe1 C21A C20A . . . . -133(2) ?
C18 Fe1 C21A C20A . . . . 171.9(11) ?
C17 Fe1 C21A C20A . . . . 140.8(13) ?
C20A C21A C22A C23A . . . . -4(3) ?
Fe1 C21A C22A C23A . . . . -59.9(19) ?
C20A C21A C22A Fe1 . . . . 56.3(15) ?
C19 Fe1 C22A C21A . . . . -73.4(10) ?
C20 Fe1 C22A C21A . . . . -29.9(10) ?
C23 Fe1 C22A C21A . . . . -114.3(12) ?
C20A Fe1 C22A C21A . . . . -37.7(9) ?
C14 Fe1 C22A C21A . . . . -175.4(8) ?
C23A Fe1 C22A C21A . . . . -122.2(16) ?
C16 Fe1 C22A C21A . . . . 57.6(11) ?
C21 Fe1 C22A C21A . . . . 13.3(12) ?
C18 Fe1 C22A C21A . . . . 143.5(9) ?
C17 Fe1 C22A C21A . . . . 98.9(10) ?
C19 Fe1 C22A C23A . . . . 48.8(13) ?
C20 Fe1 C22A C23A . . . . 92.3(13) ?
C23 Fe1 C22A C23A . . . . 7.9(15) ?
C20A Fe1 C22A C23A . . . . 84.4(12) ?
C14 Fe1 C22A C23A . . . . -53.2(16) ?
C16 Fe1 C22A C23A . . . . 179.8(12) ?
C21 Fe1 C22A C23A . . . . 135.5(19) ?
C18 Fe1 C22A C23A . . . . -94.3(13) ?
C17 Fe1 C22A C23A . . . . -138.9(13) ?
C22A C21A C20A C19A . . . . 10(3) ?
Fe1 C21A C20A C19A . . . . 65(2) ?
C22A C21A C20A Fe1 . . . . -54.9(13) ?
C19 Fe1 C20A C21A . . . . 115.8(17) ?
C22A Fe1 C20A C21A . . . . 38.1(9) ?
C20 Fe1 C20A C21A . . . . 17(2) ?
C23 Fe1 C20A C21A . . . . 93.2(13) ?
C15 Fe1 C20A C21A . . . . -136.4(14) ?
C14 Fe1 C20A C21A . . . . -170.2(12) ?
C23A Fe1 C20A C21A . . . . 83.1(11) ?
C16 Fe1 C20A C21A . . . . -93.8(14) ?
C21 Fe1 C20A C21A . . . . 18.6(11) ?
C17 Fe1 C20A C21A . . . . -64.2(15) ?
C19 Fe1 C20A C19A . . . . 0.4(17) ?
C22A Fe1 C20A C19A . . . . -77.3(13) ?
C20 Fe1 C20A C19A . . . . -99(3) ?
C23 Fe1 C20A C19A . . . . -22.3(14) ?
C15 Fe1 C20A C19A . . . . 108.2(14) ?
C14 Fe1 C20A C19A . . . . 74.3(16) ?
C23A Fe1 C20A C19A . . . . -32.4(12) ?
C16 Fe1 C20A C19A . . . . 150.8(14) ?
C21 Fe1 C20A C19A . . . . -96.9(14) ?
C17 Fe1 C20A C19A . . . . -179.7(11) ?
C21A C20A C19A C23A . . . . -14(3) ?
Fe1 C20A C19A C23A . . . . 49(2) ?
C21A C20A C19A Fe1 . . . . -63.4(17) ?
C19 Fe1 C19A C20A . . . . -2(7) ?
C22A Fe1 C19A C20A . . . . 86.0(13) ?
C20 Fe1 C19A C20A . . . . 24.4(10) ?
C23 Fe1 C19A C20A . . . . 139(2) ?
C15 Fe1 C19A C20A . . . . -84.8(15) ?
C14 Fe1 C19A C20A . . . . -128.7(13) ?
C23A Fe1 C19A C20A . . . . 129(2) ?
C16 Fe1 C19A C20A . . . . -47(2) ?
C21 Fe1 C19A C20A . . . . 63.3(12) ?
C18 Fe1 C19A C20A . . . . -166.5(10) ?
C19 Fe1 C19A C23A . . . . -130(9) ?
C22A Fe1 C19A C23A . . . . -42.6(12) ?
C20 Fe1 C19A C23A . . . . -104.3(17) ?
C23 Fe1 C19A C23A . . . . 10.2(17) ?
C20A Fe1 C19A C23A . . . . -129(2) ?
C15 Fe1 C19A C23A . . . . 146.6(14) ?
C14 Fe1 C19A C23A . . . . 102.6(15) ?
C16 Fe1 C19A C23A . . . . -175.5(12) ?
C21 Fe1 C19A C23A . . . . -65.3(13) ?
C18 Fe1 C19A C23A . . . . 64.9(19) ?
C21A C22A C23A C19A . . . . -5(3) ?
Fe1 C22A C23A C19A . . . . -65(2) ?
C21A C22A C23A Fe1 . . . . 60.9(15) ?
C20A C19A C23A C22A . . . . 11(4) ?
Fe1 C19A C23A C22A . . . . 60.5(18) ?
C20A C19A C23A Fe1 . . . . -49(2) ?
C19 Fe1 C23A C22A . . . . -104.7(16) ?
C20 Fe1 C23A C22A . . . . -62.6(11) ?
C23 Fe1 C23A C22A . . . . -144(7) ?
C20A Fe1 C23A C22A . . . . -80.3(11) ?
C15 Fe1 C23A C22A . . . . -168.4(11) ?
C14 Fe1 C23A C22A . . . . 152.1(12) ?
C21 Fe1 C23A C22A . . . . -17.3(8) ?
C18 Fe1 C23A C22A . . . . 107.3(13) ?
C17 Fe1 C23A C22A . . . . 67.5(16) ?
C19 Fe1 C23A C19A . . . . 7.9(17) ?
C22A Fe1 C23A C19A . . . . 112.6(19) ?
C20 Fe1 C23A C19A . . . . 50.0(14) ?
C23 Fe1 C23A C19A . . . . -31(6) ?
C20A Fe1 C23A C19A . . . . 32.4(12) ?
C15 Fe1 C23A C19A . . . . -56(2) ?
C14 Fe1 C23A C19A . . . . -95.2(15) ?
C21 Fe1 C23A C19A . . . . 95.3(15) ?
C18 Fe1 C23A C19A . . . . -140.1(14) ?
C17 Fe1 C23A C19A . . . . -179.9(12) ?
